data_2206707
loop_
_publ_author_name
'Mahmud, Tariq'
'Iqbal, Javed'
'Irshad, Muhammad'
'Elsegood, Mark R. J.'
'McKee, Vickie'

_publ_section_title
;
 Pentacarbonyl(<i>N</i>,<i>N</i>-dimethylbenzylamine)tungsten
;
_journal_coeditor_code HG6224
_journal_issue 9
_journal_name_full 'Acta Crystallographica Section E'
_journal_page_first m1789
_journal_page_last m1791
_journal_paper_doi 10.1107/S1600536805025560
_journal_volume 61
_journal_year 2005
_chemical_formula_iupac '[W (C9 H13 N) (C O)5]'
_chemical_formula_moiety 'C14 H13 N O5 W'
_chemical_formula_sum 'C14 H13 N O5 W'
_chemical_formula_weight 459.10
_chemical_name_systematic
;
(N,N-dimethylbenzylamine)pentacarbonyltungsten
;
_space_group_IT_number 61
_symmetry_cell_setting orthorhombic
_symmetry_space_group_name_Hall '-P 2ac 2ab'
_symmetry_space_group_name_H-M 'P b c a'
_atom_sites_solution_hydrogens geom
_atom_sites_solution_primary direct
_atom_sites_solution_secondary difmap
_audit_creation_method SHELXL-97
_cell_angle_alpha 90.00
_cell_angle_beta 90.00
_cell_angle_gamma 90.00
_cell_formula_units_Z 8
_cell_length_a 13.7829(11)
_cell_length_b 12.5247(10)
_cell_length_c 18.2985(14)
_cell_measurement_reflns_used 4675
_cell_measurement_temperature 150(2)
_cell_measurement_theta_max 28.10
_cell_measurement_theta_min 2.46
_cell_volume 3158.8(4)
_computing_cell_refinement 'SAINT (Bruker, 1998)'
_computing_data_collection 'SMART (Bruker, 1998)'
_computing_data_reduction SAINT
_computing_molecular_graphics SHELXTL
_computing_publication_material 'SHELXTL and local programs'
_computing_structure_refinement SHELXTL
_computing_structure_solution 'SHELXTL (Sheldrick, 2001)'
_diffrn_ambient_temperature 150(2)
_diffrn_measured_fraction_theta_full 0.999
_diffrn_measured_fraction_theta_max 0.926
_diffrn_measurement_device_type 'Bruker SMART 1000 CCD'
_diffrn_measurement_method '\w rotation with narrow frames'
_diffrn_radiation_monochromator graphite
_diffrn_radiation_source 'sealed tube'
_diffrn_radiation_type MoK\a
_diffrn_radiation_wavelength 0.71073
_diffrn_reflns_av_R_equivalents 0.0589
_diffrn_reflns_av_sigmaI/netI 0.0535
_diffrn_reflns_limit_h_max 18
_diffrn_reflns_limit_h_min -13
_diffrn_reflns_limit_k_max 16
_diffrn_reflns_limit_k_min -16
_diffrn_reflns_limit_l_max 22
_diffrn_reflns_limit_l_min -24
_diffrn_reflns_number 18147
_diffrn_reflns_theta_full 26.00
_diffrn_reflns_theta_max 28.95
_diffrn_reflns_theta_min 2.23
_diffrn_standards_decay_% 0
_diffrn_standards_number 0
_exptl_absorpt_coefficient_mu 7.332
_exptl_absorpt_correction_T_max 0.711
_exptl_absorpt_correction_T_min 0.233
_exptl_absorpt_correction_type multi-scan
_exptl_absorpt_process_details '(SADABS; Sheldrick, 2003)'
_exptl_crystal_colour yellow
_exptl_crystal_density_diffrn 1.931
_exptl_crystal_density_method 'not measured'
_exptl_crystal_description plate
_exptl_crystal_F_000 1744
_exptl_crystal_size_max 0.28
_exptl_crystal_size_mid 0.20
_exptl_crystal_size_min 0.05
_refine_diff_density_max 1.101
_refine_diff_density_min -0.853
_refine_ls_extinction_method none
_refine_ls_goodness_of_fit_ref 1.031
_refine_ls_hydrogen_treatment constr
_refine_ls_matrix_type full
_refine_ls_number_parameters 192
_refine_ls_number_reflns 3870
_refine_ls_number_restraints 0
_refine_ls_restrained_S_all 1.031
_refine_ls_R_factor_all 0.0701
_refine_ls_R_factor_gt 0.0329
_refine_ls_shift/su_max 0.001
_refine_ls_shift/su_mean 0.000
_refine_ls_structure_factor_coef Fsqd
_refine_ls_weighting_details 'calc w = 1/[\s^2^(Fo^2^)+(0.0125P)^2^+14.4005P] where P = (Fo^2^+2Fc^2^)/3'
_refine_ls_weighting_scheme calc
_refine_ls_wR_factor_gt 0.0600
_refine_ls_wR_factor_ref 0.0737
_reflns_number_gt 2534
_reflns_number_total 3870
_reflns_threshold_expression I>2\s(I)
_cod_data_source_file hg6224.cif
_cod_data_source_block I
_cod_database_code 2206707
_cod_database_fobs_code 2206707

loop_
_symmetry_equiv_pos_as_xyz
'x, y, z'
'-x+1/2, -y, z+1/2'
'-x, y+1/2, -z+1/2'
'x+1/2, -y+1/2, -z'
'-x, -y, -z'
'x-1/2, y, -z-1/2'
'x, -y-1/2, z-1/2'
'-x-1/2, y-1/2, z'

loop_
_atom_site_aniso_label
_atom_site_aniso_U_11
_atom_site_aniso_U_22
_atom_site_aniso_U_33
_atom_site_aniso_U_12
_atom_site_aniso_U_13
_atom_site_aniso_U_23
W1 0.02380(10) 0.02350(10) 0.02380(10) -0.00160(10) 0.00040(10) 0.00040(10)
O10 0.055(3) 0.068(4) 0.036(3) -0.005(3) -0.006(3) 0.013(3)
O11 0.048(3) 0.028(2) 0.062(4) -0.008(2) -0.003(3) 0.002(2)
O12 0.064(4) 0.028(3) 0.057(4) -0.014(2) -0.007(3) -0.007(2)
O13 0.029(3) 0.047(3) 0.055(3) 0.005(2) 0.003(2) 0.005(3)
O14 0.034(3) 0.047(3) 0.042(3) 0.005(2) 0.011(2) -0.002(3)
N1 0.026(2) 0.028(2) 0.027(3) 0.001(2) 0.001(2) 0.000(3)
C1 0.032(4) 0.075(5) 0.037(5) 0.001(4) 0.006(3) 0.018(4)
C2 0.066(5) 0.034(4) 0.038(4) 0.017(4) -0.012(4) -0.015(3)
C3 0.033(3) 0.027(3) 0.034(4) 0.006(3) 0.002(3) -0.005(3)
C4 0.038(4) 0.030(3) 0.027(4) 0.012(3) -0.001(3) 0.001(3)
C5 0.035(4) 0.053(5) 0.036(4) 0.005(3) 0.002(3) 0.004(4)
C6 0.049(5) 0.074(6) 0.044(5) 0.011(4) -0.014(4) -0.007(5)
C7 0.063(6) 0.069(6) 0.032(5) 0.026(5) -0.004(4) 0.011(4)
C8 0.064(5) 0.047(4) 0.042(5) 0.010(4) 0.006(4) 0.016(4)
C9 0.048(4) 0.026(3) 0.043(5) 0.001(3) -0.006(4) 0.005(3)
C10 0.029(3) 0.032(3) 0.036(4) -0.009(3) 0.004(3) 0.005(3)
C11 0.029(3) 0.037(4) 0.031(4) 0.003(3) 0.004(3) -0.005(3)
C12 0.031(3) 0.034(3) 0.034(4) -0.001(3) 0.001(3) 0.008(3)
C13 0.030(4) 0.033(3) 0.032(4) -0.007(3) 0.001(3) 0.004(3)
C14 0.033(3) 0.025(3) 0.027(4) -0.002(3) -0.002(3) -0.003(3)

loop_
_atom_site_label
_atom_site_fract_x
_atom_site_fract_y
_atom_site_fract_z
_atom_site_U_iso_or_equiv
_atom_site_thermal_displace_type
_atom_site_calc_flag
_atom_site_refinement_flags
_atom_site_occupancy
_atom_site_type_symbol
W1 0.07804(2) 0.77665(2) 0.202100(10) 0.02370(10) Uani . . 1.000 W
O10 0.0153(4) 0.8367(4) 0.0435(3) 0.0530(19) Uani . . 1.000 O
O11 0.1652(3) 1.0111(4) 0.2164(3) 0.0460(18) Uani . . 1.000 O
O12 0.0043(4) 0.5425(4) 0.1638(3) 0.050(2) Uani . . 1.000 O
O13 -0.1313(3) 0.8659(4) 0.2432(3) 0.0437(17) Uani . . 1.000 O
O14 0.2815(3) 0.7141(4) 0.1313(3) 0.0410(17) Uani . . 1.000 O
N1 0.1143(4) 0.7259(4) 0.3239(3) 0.0270(14) Uani . . 1.000 N
C1 0.0264(5) 0.6796(7) 0.3594(4) 0.048(3) Uani . . 1.000 C
C2 0.1456(6) 0.8194(5) 0.3690(4) 0.046(3) Uani . . 1.000 C
C3 0.1944(5) 0.6432(5) 0.3230(4) 0.0313(19) Uani . . 1.000 C
C4 0.2273(5) 0.6028(5) 0.3973(4) 0.032(2) Uani . . 1.000 C
C5 0.3071(5) 0.6478(6) 0.4319(4) 0.041(3) Uani . . 1.000 C
C6 0.3377(6) 0.6098(7) 0.4996(5) 0.056(3) Uani . . 1.000 C
C7 0.2906(6) 0.5259(7) 0.5324(4) 0.055(3) Uani . . 1.000 C
C8 0.2133(6) 0.4800(6) 0.4991(5) 0.051(3) Uani . . 1.000 C
C9 0.1813(5) 0.5179(5) 0.4313(4) 0.039(2) Uani . . 1.000 C
C10 0.0410(5) 0.8148(5) 0.1018(4) 0.0323(19) Uani . . 1.000 C
C11 0.1338(4) 0.9266(5) 0.2138(4) 0.032(2) Uani . . 1.000 C
C12 0.0289(5) 0.6265(5) 0.1815(4) 0.0330(19) Uani . . 1.000 C
C13 -0.0554(4) 0.8303(5) 0.2320(4) 0.032(2) Uani . . 1.000 C
C14 0.2101(4) 0.7340(5) 0.1599(3) 0.0283(19) Uani . . 1.000 C
H1A 0.00200 0.62020 0.32980 0.0720 Uiso calc R 1.000 H
H1B -0.02380 0.73470 0.36340 0.0720 Uiso calc R 1.000 H
H1C 0.04330 0.65360 0.40830 0.0720 Uiso calc R 1.000 H
H2A 0.16320 0.79500 0.41810 0.0680 Uiso calc R 1.000 H
H2B 0.09240 0.87090 0.37230 0.0680 Uiso calc R 1.000 H
H2C 0.20190 0.85340 0.34600 0.0680 Uiso calc R 1.000 H
H3A 0.25120 0.67420 0.29760 0.0380 Uiso calc R 1.000 H
H3B 0.17200 0.58130 0.29380 0.0380 Uiso calc R 1.000 H
H5 0.34110 0.70490 0.40920 0.0500 Uiso calc R 1.000 H
H6 0.39160 0.64210 0.52330 0.0670 Uiso calc R 1.000 H
H7 0.31220 0.50010 0.57850 0.0660 Uiso calc R 1.000 H
H8 0.18070 0.42200 0.52190 0.0620 Uiso calc R 1.000 H
H9 0.12730 0.48490 0.40820 0.0470 Uiso calc R 1.000 H

loop_
_atom_type_symbol
_atom_type_description
_atom_type_scat_dispersion_real
_atom_type_scat_dispersion_imag
_atom_type_scat_source
C C 0.0033 0.0016 'International Tables Vol C Tables 4.2.6.8 and 6.1.1.4'
H H 0.0000 0.0000 'International Tables Vol C Tables 4.2.6.8 and 6.1.1.4'
N N 0.0061 0.0033 'International Tables Vol C Tables 4.2.6.8 and 6.1.1.4'
O O 0.0106 0.0060 'International Tables Vol C Tables 4.2.6.8 and 6.1.1.4'
W W -0.8490 6.8722 'International Tables Vol C Tables 4.2.6.8 and 6.1.1.4'

loop_
_geom_angle_atom_site_label_1
_geom_angle_atom_site_label_2
_geom_angle_atom_site_label_3
_geom_angle
_geom_angle_publ_flag
N1 W1 C10 176.8(2) yes
N1 W1 C11 93.9(2) yes
N1 W1 C12 89.8(2) yes
N1 W1 C13 91.5(2) yes
N1 W1 C14 95.6(2) yes
C10 W1 C11 88.4(3) yes
C10 W1 C12 88.0(3) yes
C10 W1 C13 86.3(3) yes
C10 W1 C14 86.7(3) yes
C11 W1 C12 174.8(3) yes
C11 W1 C13 90.5(2) yes
C11 W1 C14 86.8(2) yes
C12 W1 C13 93.1(3) yes
C12 W1 C14 89.1(3) yes
C13 W1 C14 172.6(3) yes
W1 N1 C1 110.0(4) yes
W1 N1 C2 111.7(4) yes
W1 N1 C3 109.1(4) yes
C1 N1 C2 107.4(5) yes
C1 N1 C3 109.3(5) yes
C2 N1 C3 109.3(5) yes
N1 C3 C4 115.8(6) yes
C3 C4 C5 120.6(6) no
C3 C4 C9 121.4(6) no
C5 C4 C9 118.0(7) no
C4 C5 C6 120.5(7) no
C5 C6 C7 120.5(8) no
C6 C7 C8 120.0(8) no
C7 C8 C9 120.2(7) no
C4 C9 C8 120.9(7) no
W1 C10 O10 177.2(6) yes
W1 C11 O11 176.4(6) yes
W1 C12 O12 174.0(6) yes
W1 C13 O13 173.9(6) yes
W1 C14 O14 174.5(5) yes
N1 C1 H1A 109.00 no
N1 C1 H1B 109.00 no
N1 C1 H1C 109.00 no
H1A C1 H1B 109.00 no
H1A C1 H1C 110.00 no
H1B C1 H1C 109.00 no
N1 C2 H2A 109.00 no
N1 C2 H2B 110.00 no
N1 C2 H2C 109.00 no
H2A C2 H2B 110.00 no
H2A C2 H2C 109.00 no
H2B C2 H2C 109.00 no
N1 C3 H3A 108.00 no
N1 C3 H3B 108.00 no
C4 C3 H3A 108.00 no
C4 C3 H3B 108.00 no
H3A C3 H3B 107.00 no
C4 C5 H5 120.00 no
C6 C5 H5 120.00 no
C5 C6 H6 120.00 no
C7 C6 H6 120.00 no
C6 C7 H7 120.00 no
C8 C7 H7 120.00 no
C7 C8 H8 120.00 no
C9 C8 H8 120.00 no
C4 C9 H9 119.00 no
C8 C9 H9 120.00 no

loop_
_geom_bond_atom_site_label_1
_geom_bond_atom_site_label_2
_geom_bond_distance
_geom_bond_publ_flag
W1 N1 2.371(5) yes
W1 C10 1.964(7) yes
W1 C11 2.041(6) yes
W1 C12 2.034(6) yes
W1 C13 2.033(6) yes
W1 C14 2.048(6) yes
O10 C10 1.157(9) yes
O11 C11 1.144(8) yes
O12 C12 1.152(8) yes
O13 C13 1.156(7) yes
O14 C14 1.142(7) yes
N1 C1 1.492(9) yes
N1 C2 1.496(9) yes
N1 C3 1.514(8) yes
C3 C4 1.520(10) no
C4 C5 1.389(10) no
C4 C9 1.386(9) no
C5 C6 1.393(12) no
C6 C7 1.373(12) no
C7 C8 1.355(12) no
C8 C9 1.400(11) no
C1 H1A 0.9800 no
C1 H1B 0.9800 no
C1 H1C 0.9800 no
C2 H2A 0.9800 no
C2 H2B 0.9800 no
C2 H2C 0.9800 no
C3 H3A 0.9900 no
C3 H3B 0.9900 no
C5 H5 0.9500 no
C6 H6 0.9500 no
C7 H7 0.9500 no
C8 H8 0.9500 no
C9 H9 0.9500 no

loop_
_geom_torsion_atom_site_label_1
_geom_torsion_atom_site_label_2
_geom_torsion_atom_site_label_3
_geom_torsion_atom_site_label_4
_geom_torsion
_geom_torsion_publ_flag
C11 W1 N1 C1 129.4(5) no
C11 W1 N1 C2 10.3(5) no
C11 W1 N1 C3 -110.7(4) no
C12 W1 N1 C1 -54.3(5) no
C12 W1 N1 C2 -173.4(5) no
C12 W1 N1 C3 65.6(4) no
C13 W1 N1 C1 38.8(5) no
C13 W1 N1 C2 -80.3(5) no
C13 W1 N1 C3 158.7(4) no
C14 W1 N1 C1 -143.5(5) no
C14 W1 N1 C2 97.5(5) no
C14 W1 N1 C3 -23.5(4) no
W1 N1 C3 C4 179.4(4) no
C1 N1 C3 C4 -60.3(7) no
C2 N1 C3 C4 57.0(7) no
N1 C3 C4 C5 -95.4(8) no
N1 C3 C4 C9 87.0(8) no
C3 C4 C9 C8 178.8(7) no
C5 C4 C9 C8 1.1(10) no
C9 C4 C5 C6 -1.6(11) no
C3 C4 C5 C6 -179.3(7) no
C4 C5 C6 C7 1.3(12) no
C5 C6 C7 C8 -0.5(13) no
C6 C7 C8 C9 0.0(12) no
C7 C8 C9 C4 -0.4(12) no
